data_4069295
loop_
_publ_author_name
'Samant, Rahul G.'
'Trepanier, Steven J.'
'Wigginton, James R.'
'Xu, Li'
'Bierenstiel, Matthias'
'McDonald, Robert'
'Ferguson, Michael J.'
'Cowie, Martin'

_publ_section_title
;
 Unsymmetrically Bridged Methyl Groups as Intermediates in the
 Transformation of Bridging Methylene to Bridging Acetyl Groups: Ligand
 Migrations and Migratory Insertions in Mixed Iridium/Ruthenium Complexes
;
_journal_issue 12
_journal_name_full Organometallics
_journal_page_first 3407
_journal_paper_doi 10.1021/om900127u
_journal_volume 28
_journal_year 2009
_chemical_formula_moiety 'C56 H47 Ir O5 P4 Ru, 2(B F4), 3(C H2 Cl2)'
_chemical_formula_sum 'C59 H53 B2 Cl6 F8 Ir O5 P4 Ru'
_chemical_formula_weight 1645.48
_chemical_name_systematic
; 

 ? 

;
_space_group_IT_number 15
_symmetry_cell_setting monoclinic
_symmetry_space_group_name_Hall '-C 2yc'
_symmetry_space_group_name_H-M 'C 1 2/c 1'
_atom_sites_solution_hydrogens geom
_atom_sites_solution_primary direct
_atom_sites_solution_secondary difmap
_audit_creation_method SHELXL-97
_cell_angle_alpha 90.00
_cell_angle_beta 99.1270(18)
_cell_angle_gamma 90.00
_cell_formula_units_Z 8
_cell_length_a 37.384(3)
_cell_length_b 14.5048(11)
_cell_length_c 23.9474(19)
_cell_measurement_reflns_used 5570
_cell_measurement_temperature 193(2)
_cell_measurement_theta_max 26.35
_cell_measurement_theta_min 2.43
_cell_volume 12821.0(17)
_computing_cell_refinement 'Bruker SMART'
_computing_data_collection 'Bruker SMART'
_computing_data_reduction 'Bruker SHELXTL'
_computing_molecular_graphics 'Bruker SHELXTL'
_computing_publication_material 'Bruker SHELXTL'
_computing_structure_refinement 'SHELXL-97 (Sheldrick, 1997)'
_computing_structure_solution 'SHELXS-97 (Sheldrick, 1990)'
_diffrn_ambient_temperature 193(2)
_diffrn_measured_fraction_theta_full 0.993
_diffrn_measured_fraction_theta_max 0.993
_diffrn_measurement_device_type 'CCD area detector'
_diffrn_measurement_method 'omega scans'
_diffrn_radiation_monochromator graphite
_diffrn_radiation_source 'fine-focus sealed tube'
_diffrn_radiation_type MoK\a
_diffrn_radiation_wavelength 0.71073
_diffrn_reflns_av_R_equivalents 0.0742
_diffrn_reflns_av_sigmaI/netI 0.0904
_diffrn_reflns_limit_h_max 39
_diffrn_reflns_limit_h_min -46
_diffrn_reflns_limit_k_max 18
_diffrn_reflns_limit_k_min -17
_diffrn_reflns_limit_l_max 29
_diffrn_reflns_limit_l_min -29
_diffrn_reflns_number 30683
_diffrn_reflns_theta_full 26.39
_diffrn_reflns_theta_max 26.39
_diffrn_reflns_theta_min 1.10
_exptl_absorpt_coefficient_mu 2.730
_exptl_absorpt_correction_T_max 0.8112
_exptl_absorpt_correction_T_min 0.5725
_exptl_absorpt_correction_type empirical
_exptl_absorpt_process_details 'SADABS (Sheldrick, 1996)'
_exptl_crystal_colour colorless
_exptl_crystal_density_diffrn 1.705
_exptl_crystal_density_method 'not measured'
_exptl_crystal_description prism
_exptl_crystal_F_000 6496
_exptl_crystal_size_max 0.23
_exptl_crystal_size_mid 0.10
_exptl_crystal_size_min 0.08
_refine_diff_density_max 2.191
_refine_diff_density_min -0.858
_refine_diff_density_rms 0.147
_refine_ls_extinction_method none
_refine_ls_goodness_of_fit_ref 1.003
_refine_ls_hydrogen_treatment constr
_refine_ls_matrix_type full
_refine_ls_number_parameters 763
_refine_ls_number_reflns 13011
_refine_ls_number_restraints 4
_refine_ls_restrained_S_all 1.003
_refine_ls_R_factor_all 0.0932
_refine_ls_R_factor_gt 0.0516
_refine_ls_shift/su_max 0.014
_refine_ls_shift/su_mean 0.000
_refine_ls_structure_factor_coef Fsqd
_refine_ls_weighting_details 'calc w=1/[\s^2^(Fo^2^)+(0.0496P)^2^+2.2684P] where P=(Fo^2^+2Fc^2^)/3'
_refine_ls_weighting_scheme calc
_refine_ls_wR_factor_gt 0.1008
_refine_ls_wR_factor_ref 0.1159
_reflns_number_gt 8788
_reflns_number_total 13011
_reflns_threshold_expression >2sigma(I)
_cod_data_source_file om900127u_si_002.cif
_cod_data_source_block 8-BF4
_cod_depositor_comments
;
The following automatic conversions were performed:

'_symmetry_cell_setting' value 'Monoclinic' changed to 'monoclinic'
according to /home/saulius/struct/CIF-dictionaries/cif_core.dic
dictionary named 'cif_core.dic' version 2.4.2 from 2011-04-26.

Automatic conversion script
Id: cif_fix_values 1715 2011-07-08 13:25:40Z adriana 
;
_cod_original_cell_volume 12820.9(17)
_cod_original_sg_symbol_H-M 'C 2/c'
_cod_database_code 4069295

loop_
_symmetry_equiv_pos_as_xyz
'x, y, z'
'-x, y, -z+1/2'
'x+1/2, y+1/2, z'
'-x+1/2, y+1/2, -z+1/2'
'-x, -y, -z'
'x, -y, z-1/2'
'-x+1/2, -y+1/2, -z'
'x+1/2, -y+1/2, z-1/2'

loop_
_atom_site_label
_atom_site_type_symbol
_atom_site_fract_x
_atom_site_fract_y
_atom_site_fract_z
_atom_site_U_iso_or_equiv
_atom_site_adp_type
_atom_site_occupancy
_atom_site_symmetry_multiplicity
_atom_site_calc_flag
_atom_site_refinement_flags
_atom_site_disorder_assembly
_atom_site_disorder_group
Ir Ir 0.136467(7) 0.462438(17) 0.257654(11) 0.01874(8) Uani 1 1 d . . .
Ru Ru 0.126747(14) 0.45054(3) 0.37351(2) 0.01984(13) Uani 1 1 d . . .
P1 P 0.13502(5) 0.62514(12) 0.26643(8) 0.0237(4) Uani 1 1 d . . .
P2 P 0.11421(5) 0.61206(12) 0.38056(7) 0.0229(4) Uani 1 1 d . . .
P3 P 0.13840(5) 0.29977(11) 0.25389(7) 0.0193(3) Uani 1 1 d . . .
P4 P 0.12184(5) 0.28573(12) 0.37211(7) 0.0216(4) Uani 1 1 d . . .
O1 O 0.10991(14) 0.4750(4) 0.1280(2) 0.0407(13) Uani 1 1 d . . .
O2 O 0.21863(13) 0.4664(3) 0.2546(2) 0.0385(12) Uani 1 1 d . . .
O3 O 0.20638(13) 0.4523(3) 0.4188(2) 0.0360(12) Uani 1 1 d . . .
O4 O 0.10222(15) 0.4266(4) 0.4883(2) 0.0441(14) Uani 1 1 d . . .
O5 O 0.07575(11) 0.4509(3) 0.31859(18) 0.0230(10) Uani 1 1 d . . .
C1 C 0.12171(18) 0.4702(4) 0.1747(3) 0.0259(15) Uani 1 1 d . . .
C2 C 0.18861(17) 0.4666(4) 0.2568(3) 0.0240(14) Uani 1 1 d . . .
C3 C 0.17589(18) 0.4524(4) 0.4029(3) 0.0252(15) Uani 1 1 d . . .
C4 C 0.11098(18) 0.4377(5) 0.4460(3) 0.0288(16) Uani 1 1 d . . .
C5 C 0.08317(17) 0.4542(4) 0.2695(3) 0.0252(15) Uani 1 1 d . . .
C6 C 0.05060(18) 0.4526(6) 0.2234(3) 0.0369(18) Uani 1 1 d . . .
H6A H 0.0532 0.4025 0.1969 0.044 Uiso 1 1 calc R . .
H6B H 0.0488 0.5115 0.2032 0.044 Uiso 1 1 calc R . .
H6C H 0.0286 0.4426 0.2402 0.044 Uiso 1 1 calc R . .
C7 C 0.10193(18) 0.6626(5) 0.3103(3) 0.0282(16) Uani 1 1 d . . .
H7A H 0.1019 0.7307 0.3130 0.034 Uiso 1 1 calc R . .
H7B H 0.0773 0.6421 0.2932 0.034 Uiso 1 1 calc R . .
C8 C 0.11051(16) 0.2433(4) 0.2996(3) 0.0190(14) Uani 1 1 d . . .
H8A H 0.1145 0.1758 0.2990 0.023 Uiso 1 1 calc R . .
H8B H 0.0846 0.2554 0.2854 0.023 Uiso 1 1 calc R . .
C11 C 0.12029(19) 0.6761(5) 0.1974(3) 0.0319(17) Uani 1 1 d . . .
C12 C 0.1443(2) 0.6764(6) 0.1582(3) 0.046(2) Uani 1 1 d . . .
H12 H 0.1686 0.6560 0.1694 0.055 Uiso 1 1 calc R . .
C13 C 0.1333(3) 0.7057(7) 0.1043(4) 0.061(3) Uani 1 1 d . . .
H13 H 0.1497 0.7043 0.0777 0.073 Uiso 1 1 calc R . .
C14 C 0.0985(3) 0.7373(6) 0.0883(4) 0.055(2) Uani 1 1 d . . .
H14 H 0.0911 0.7588 0.0507 0.066 Uiso 1 1 calc R . .
C15 C 0.0744(2) 0.7383(6) 0.1253(4) 0.049(2) Uani 1 1 d . . .
H15 H 0.0505 0.7607 0.1139 0.059 Uiso 1 1 calc R . .
C16 C 0.08527(19) 0.7063(5) 0.1797(3) 0.0335(17) Uani 1 1 d . . .
H16 H 0.0684 0.7050 0.2055 0.040 Uiso 1 1 calc R . .
C21 C 0.17613(19) 0.6871(5) 0.2934(3) 0.0273(16) Uani 1 1 d . . .
C22 C 0.20515(19) 0.6477(5) 0.3287(3) 0.0309(17) Uani 1 1 d . . .
H22 H 0.2046 0.5841 0.3378 0.037 Uiso 1 1 calc R . .
C23 C 0.2351(2) 0.7009(6) 0.3507(3) 0.048(2) Uani 1 1 d . . .
H23 H 0.2549 0.6737 0.3749 0.057 Uiso 1 1 calc R . .
C24 C 0.2360(3) 0.7937(7) 0.3371(4) 0.060(3) Uani 1 1 d . . .
H24 H 0.2567 0.8296 0.3515 0.072 Uiso 1 1 calc R . .
C25 C 0.2077(3) 0.8335(6) 0.3036(5) 0.071(3) Uani 1 1 d . . .
H25 H 0.2083 0.8975 0.2954 0.085 Uiso 1 1 calc R . .
C26 C 0.1775(2) 0.7811(6) 0.2810(4) 0.050(2) Uani 1 1 d . . .
H26 H 0.1578 0.8093 0.2571 0.060 Uiso 1 1 calc R . .
C31 C 0.14458(18) 0.6949(5) 0.4197(3) 0.0284(16) Uani 1 1 d . . .
C32 C 0.1757(2) 0.6662(5) 0.4562(3) 0.0344(18) Uani 1 1 d . . .
H32 H 0.1810 0.6024 0.4614 0.041 Uiso 1 1 calc R . .
C33 C 0.1989(2) 0.7323(6) 0.4850(3) 0.043(2) Uani 1 1 d . . .
H33 H 0.2199 0.7135 0.5101 0.052 Uiso 1 1 calc R . .
C34 C 0.1913(2) 0.8247(6) 0.4769(4) 0.054(3) Uani 1 1 d . . .
H34 H 0.2074 0.8697 0.4954 0.065 Uiso 1 1 calc R . .
C35 C 0.1606(3) 0.8515(6) 0.4425(4) 0.060(3) Uani 1 1 d . . .
H35 H 0.1552 0.9153 0.4381 0.072 Uiso 1 1 calc R . .
C36 C 0.1371(2) 0.7884(5) 0.4140(4) 0.047(2) Uani 1 1 d . . .
H36 H 0.1158 0.8088 0.3903 0.057 Uiso 1 1 calc R . .
C41 C 0.07311(18) 0.6221(4) 0.4121(3) 0.0243(15) Uani 1 1 d . . .
C42 C 0.03868(19) 0.6087(5) 0.3817(3) 0.0318(17) Uani 1 1 d . . .
H42 H 0.0357 0.6018 0.3418 0.038 Uiso 1 1 calc R . .
C43 C 0.0088(2) 0.6054(6) 0.4088(4) 0.047(2) Uani 1 1 d . . .
H43 H -0.0146 0.5971 0.3873 0.056 Uiso 1 1 calc R . .
C44 C 0.0125(2) 0.6138(6) 0.4667(4) 0.048(2) Uani 1 1 d . . .
H44 H -0.0082 0.6102 0.4850 0.057 Uiso 1 1 calc R . .
C45 C 0.0464(2) 0.6277(6) 0.4979(4) 0.051(2) Uani 1 1 d . . .
H45 H 0.0491 0.6346 0.5378 0.061 Uiso 1 1 calc R . .
C46 C 0.0765(2) 0.6314(5) 0.4708(3) 0.0370(18) Uani 1 1 d . . .
H46 H 0.0999 0.6403 0.4925 0.044 Uiso 1 1 calc R . .
C51 C 0.12150(17) 0.2582(4) 0.1834(3) 0.0226(15) Uani 1 1 d . . .
C52 C 0.1429(2) 0.2720(5) 0.1407(3) 0.0359(18) Uani 1 1 d . . .
H52 H 0.1653 0.3038 0.1490 0.043 Uiso 1 1 calc R . .
C53 C 0.1312(2) 0.2395(6) 0.0872(3) 0.049(2) Uani 1 1 d . . .
H53 H 0.1457 0.2489 0.0585 0.059 Uiso 1 1 calc R . .
C54 C 0.0988(2) 0.1936(6) 0.0746(4) 0.048(2) Uani 1 1 d . . .
H54 H 0.0912 0.1704 0.0375 0.058 Uiso 1 1 calc R . .
C55 C 0.0774(2) 0.1811(5) 0.1159(3) 0.042(2) Uani 1 1 d . . .
H55 H 0.0548 0.1504 0.1071 0.050 Uiso 1 1 calc R . .
C56 C 0.0887(2) 0.2129(5) 0.1694(3) 0.0339(18) Uani 1 1 d . . .
H56 H 0.0738 0.2038 0.1975 0.041 Uiso 1 1 calc R . .
C61 C 0.18206(17) 0.2436(4) 0.2718(3) 0.0224(15) Uani 1 1 d . . .
C62 C 0.20916(17) 0.2782(5) 0.3126(3) 0.0270(16) Uani 1 1 d . . .
H62 H 0.2060 0.3364 0.3293 0.032 Uiso 1 1 calc R . .
C63 C 0.24116(19) 0.2289(5) 0.3297(3) 0.0341(18) Uani 1 1 d . . .
H63 H 0.2598 0.2534 0.3574 0.041 Uiso 1 1 calc R . .
C64 C 0.2452(2) 0.1435(5) 0.3056(3) 0.0385(19) Uani 1 1 d . . .
H64 H 0.2668 0.1093 0.3170 0.046 Uiso 1 1 calc R . .
C65 C 0.2186(2) 0.1076(5) 0.2655(4) 0.041(2) Uani 1 1 d . . .
H65 H 0.2219 0.0489 0.2494 0.049 Uiso 1 1 calc R . .
C66 C 0.18708(18) 0.1571(5) 0.2484(3) 0.0290(16) Uani 1 1 d . . .
H66 H 0.1687 0.1321 0.2205 0.035 Uiso 1 1 calc R . .
C71 C 0.15965(17) 0.2193(5) 0.4091(3) 0.0278(16) Uani 1 1 d . . .
C72 C 0.17727(19) 0.2541(5) 0.4603(3) 0.0328(18) Uani 1 1 d . . .
H72 H 0.1697 0.3109 0.4743 0.039 Uiso 1 1 calc R . .
C73 C 0.20592(19) 0.2060(5) 0.4909(3) 0.0367(18) Uani 1 1 d . . .
H73 H 0.2179 0.2301 0.5258 0.044 Uiso 1 1 calc R . .
C74 C 0.2172(2) 0.1234(6) 0.4711(3) 0.041(2) Uani 1 1 d . . .
H74 H 0.2371 0.0912 0.4920 0.049 Uiso 1 1 calc R . .
C75 C 0.19915(19) 0.0872(5) 0.4201(3) 0.0350(18) Uani 1 1 d . . .
H75 H 0.2069 0.0304 0.4062 0.042 Uiso 1 1 calc R . .
C76 C 0.16958(18) 0.1346(5) 0.3893(3) 0.0312(17) Uani 1 1 d . . .
H76 H 0.1566 0.1091 0.3556 0.037 Uiso 1 1 calc R . .
C81 C 0.08289(18) 0.2438(4) 0.4031(3) 0.0245(15) Uani 1 1 d . . .
C82 C 0.0502(2) 0.2900(5) 0.3927(4) 0.041(2) Uani 1 1 d . . .
H82 H 0.0478 0.3436 0.3696 0.050 Uiso 1 1 calc R . .
C83 C 0.0210(2) 0.2586(6) 0.4158(4) 0.050(2) Uani 1 1 d . . .
H83 H -0.0016 0.2899 0.4073 0.059 Uiso 1 1 calc R . .
C84 C 0.0237(2) 0.1831(6) 0.4505(3) 0.044(2) Uani 1 1 d . . .
H84 H 0.0036 0.1634 0.4673 0.053 Uiso 1 1 calc R . .
C85 C 0.0559(2) 0.1367(6) 0.4606(3) 0.043(2) Uani 1 1 d . . .
H85 H 0.0579 0.0831 0.4837 0.052 Uiso 1 1 calc R . .
C86 C 0.0863(2) 0.1666(5) 0.4377(3) 0.0367(18) Uani 1 1 d . . .
H86 H 0.1087 0.1345 0.4457 0.044 Uiso 1 1 calc R . .
F1 F 0.27416(12) -0.0450(3) 0.4402(2) 0.0588(13) Uani 1 1 d . . .
F2 F 0.30579(14) -0.0184(4) 0.3684(2) 0.0633(15) Uani 1 1 d . . .
F3 F 0.33451(15) -0.0215(6) 0.4576(3) 0.107(3) Uani 1 1 d . . .
F4 F 0.29749(15) 0.0953(4) 0.4275(3) 0.085(2) Uani 1 1 d . . .
B1 B 0.3029(3) 0.0020(7) 0.4235(4) 0.043(2) Uani 1 1 d . . .
F5 F 0.0000 -0.3378(6) 0.2500 0.090(3) Uiso 1 2 d S . .
F6 F 0.0321(2) -0.2206(7) 0.2832(4) 0.054(3) Uiso 0.50 1 d P . .
F7 F 0.0071(3) -0.2258(8) 0.1931(5) 0.079(3) Uiso 0.50 1 d P . .
F8 F -0.0272(3) -0.1949(9) 0.2622(6) 0.082(4) Uiso 0.50 1 d P . .
B2 B 0.0000 -0.2440(9) 0.2500 0.035(3) Uiso 1 2 d S . .
F9 F 0.0116(3) 0.1210(7) 0.2033(4) 0.053(3) Uiso 0.50 1 d P . .
F10 F 0.0212(3) 0.2510(9) 0.2527(5) 0.079(3) Uiso 0.50 1 d P . .
F11 F -0.0322(4) 0.1780(11) 0.2428(7) 0.110(5) Uiso 0.50 1 d P . .
F12 F 0.0180(6) 0.1205(14) 0.2955(9) 0.160(7) Uiso 0.50 1 d P . .
B3 B 0.0000 0.1681(12) 0.2500 0.062(4) Uiso 1 2 d S . .
Cl1S Cl 0.02607(8) -0.03867(19) 0.09335(14) 0.0849(9) Uani 1 1 d . . .
Cl2S Cl -0.04496(9) -0.1186(2) 0.06824(14) 0.1043(11) Uani 1 1 d . . .
C1S C -0.0150(2) -0.0566(6) 0.1179(4) 0.059(3) Uani 1 1 d . . .
H1SA H -0.0259 0.0036 0.1251 0.070 Uiso 1 1 calc R . .
H1SB H -0.0105 -0.0911 0.1540 0.070 Uiso 1 1 calc R . .
Cl3S Cl -0.11280(10) -0.0294(2) 0.29674(18) 0.1117(12) Uani 1 1 d . . .
Cl4S Cl -0.09490(10) -0.0269(2) 0.18422(15) 0.1087(12) Uani 1 1 d . . .
C2S C -0.0772(3) -0.0318(7) 0.2561(5) 0.084(4) Uani 1 1 d . . .
H2SA H -0.0608 0.0213 0.2663 0.101 Uiso 1 1 calc R . .
H2SB H -0.0629 -0.0891 0.2642 0.101 Uiso 1 1 calc R . .
Cl5S Cl 0.13961(11) -0.0292(3) 0.05063(18) 0.1260(13) Uani 1 1 d D . .
Cl6S Cl 0.20489(14) -0.0421(4) 0.1323(2) 0.191(3) Uani 1 1 d D . .
C3SA C 0.1626(4) -0.0989(13) 0.1073(10) 0.184(12) Uiso 0.55 1 d PD A 1
H3SA H 0.1479 -0.1041 0.1381 0.221 Uiso 0.55 1 calc PR A 1
H3SB H 0.1670 -0.1616 0.0935 0.221 Uiso 0.55 1 calc PR A 1
C3SB C 0.1681(7) 0.0337(11) 0.1052(13) 0.184(12) Uiso 0.45 1 d PD A 2
H3SC H 0.1544 0.0514 0.1356 0.221 Uiso 0.45 1 calc PR A 2
H3SD H 0.1774 0.0904 0.0895 0.221 Uiso 0.45 1 calc PR A 2

loop_
_atom_site_aniso_label
_atom_site_aniso_U_11
_atom_site_aniso_U_22
_atom_site_aniso_U_33
_atom_site_aniso_U_23
_atom_site_aniso_U_13
_atom_site_aniso_U_12
Ir 0.01848(13) 0.01826(13) 0.01949(13) 0.00133(12) 0.00307(9) 0.00060(12)
Ru 0.0222(3) 0.0184(3) 0.0192(3) 0.0001(2) 0.0042(2) 0.0005(2)
P1 0.0273(10) 0.0197(9) 0.0250(10) 0.0031(7) 0.0071(8) 0.0022(8)
P2 0.0259(10) 0.0197(9) 0.0236(10) 0.0000(7) 0.0050(8) 0.0021(7)
P3 0.0194(8) 0.0199(8) 0.0185(9) -0.0010(7) 0.0029(7) -0.0019(7)
P4 0.0238(9) 0.0202(9) 0.0213(9) 0.0013(7) 0.0052(7) -0.0003(7)
O1 0.048(3) 0.053(4) 0.019(3) 0.003(3) -0.001(2) 0.000(3)
O2 0.027(3) 0.034(3) 0.055(4) 0.006(3) 0.010(2) -0.003(2)
O3 0.028(3) 0.036(3) 0.043(3) -0.001(2) 0.001(2) -0.001(2)
O4 0.062(4) 0.044(3) 0.029(3) 0.003(3) 0.018(3) -0.005(3)
O5 0.022(2) 0.026(3) 0.021(2) 0.001(2) 0.0048(19) 0.0026(19)
C1 0.030(4) 0.019(3) 0.031(4) -0.003(3) 0.012(3) -0.002(3)
C2 0.024(4) 0.018(3) 0.031(4) 0.002(3) 0.005(3) 0.000(3)
C3 0.026(4) 0.023(4) 0.027(4) 0.000(3) 0.004(3) 0.001(3)
C4 0.028(4) 0.026(4) 0.033(4) 0.000(3) 0.007(3) -0.002(3)
C5 0.022(3) 0.019(3) 0.034(4) -0.005(3) 0.003(3) -0.001(3)
C6 0.021(4) 0.058(5) 0.030(4) 0.005(4) 0.000(3) 0.005(4)
C7 0.028(4) 0.028(4) 0.028(4) 0.004(3) 0.007(3) 0.003(3)
C8 0.020(3) 0.016(3) 0.021(4) 0.002(3) 0.001(3) -0.003(3)
C11 0.036(4) 0.030(4) 0.031(4) 0.001(3) 0.010(3) 0.006(3)
C12 0.044(5) 0.050(5) 0.044(5) 0.020(4) 0.008(4) 0.014(4)
C13 0.084(7) 0.066(7) 0.039(5) 0.021(5) 0.030(5) 0.012(5)
C14 0.083(7) 0.049(6) 0.031(5) 0.017(4) 0.001(5) 0.010(5)
C15 0.052(6) 0.043(5) 0.047(6) 0.011(4) -0.005(4) 0.004(4)
C16 0.030(4) 0.035(4) 0.034(4) 0.009(3) 0.000(3) 0.004(3)
C21 0.035(4) 0.022(4) 0.027(4) -0.001(3) 0.012(3) -0.004(3)
C22 0.035(4) 0.031(4) 0.028(4) -0.005(3) 0.007(3) -0.006(3)
C23 0.037(5) 0.060(6) 0.044(5) -0.009(4) -0.001(4) -0.012(4)
C24 0.055(6) 0.060(7) 0.069(7) -0.023(5) 0.023(5) -0.035(5)
C25 0.072(7) 0.029(5) 0.110(9) -0.001(5) 0.012(7) -0.030(5)
C26 0.054(6) 0.032(5) 0.065(6) 0.007(4) 0.009(5) -0.005(4)
C31 0.029(4) 0.025(4) 0.032(4) -0.006(3) 0.008(3) -0.006(3)
C32 0.042(5) 0.030(4) 0.032(4) -0.004(3) 0.008(4) 0.005(3)
C33 0.038(5) 0.061(6) 0.030(5) -0.014(4) 0.003(4) -0.008(4)
C34 0.062(6) 0.051(6) 0.052(6) -0.018(5) 0.015(5) -0.034(5)
C35 0.081(7) 0.027(5) 0.063(7) 0.002(4) -0.015(6) -0.010(5)
C36 0.056(6) 0.031(5) 0.048(5) 0.006(4) -0.012(4) 0.001(4)
C41 0.026(4) 0.020(3) 0.027(4) -0.004(3) 0.006(3) 0.003(3)
C42 0.034(4) 0.034(4) 0.027(4) 0.000(3) 0.003(3) 0.008(3)
C43 0.028(4) 0.055(6) 0.059(6) -0.013(5) 0.010(4) -0.001(4)
C44 0.038(5) 0.059(6) 0.053(6) -0.016(5) 0.031(4) -0.006(4)
C45 0.050(6) 0.069(6) 0.037(5) -0.014(4) 0.017(4) -0.003(5)
C46 0.032(4) 0.046(5) 0.034(4) -0.012(4) 0.008(3) -0.002(4)
C51 0.028(4) 0.016(3) 0.024(4) -0.001(3) 0.007(3) 0.000(3)
C52 0.036(4) 0.043(5) 0.030(4) -0.002(4) 0.011(3) 0.004(4)
C53 0.068(6) 0.053(6) 0.030(5) -0.008(4) 0.015(4) 0.009(5)
C54 0.058(6) 0.049(5) 0.030(5) -0.009(4) -0.014(4) -0.001(4)
C55 0.045(5) 0.033(5) 0.041(5) -0.002(4) -0.011(4) -0.013(4)
C56 0.039(5) 0.024(4) 0.034(4) 0.001(3) -0.005(4) 0.004(3)
C61 0.019(3) 0.023(4) 0.025(4) 0.006(3) 0.005(3) 0.002(3)
C62 0.026(4) 0.025(4) 0.031(4) -0.003(3) 0.007(3) -0.003(3)
C63 0.028(4) 0.037(4) 0.036(5) 0.011(3) -0.002(3) 0.003(3)
C64 0.030(4) 0.035(5) 0.053(5) 0.011(4) 0.013(4) 0.013(3)
C65 0.037(5) 0.028(4) 0.060(6) -0.003(4) 0.014(4) 0.010(3)
C66 0.026(4) 0.032(4) 0.028(4) -0.005(3) 0.002(3) 0.000(3)
C71 0.021(4) 0.028(4) 0.034(4) 0.006(3) 0.001(3) 0.001(3)
C72 0.030(4) 0.039(4) 0.030(4) 0.011(3) 0.008(3) -0.001(3)
C73 0.030(4) 0.042(5) 0.037(5) 0.009(4) 0.000(3) -0.004(4)
C74 0.028(4) 0.051(5) 0.042(5) 0.019(4) 0.000(4) 0.014(4)
C75 0.031(4) 0.032(4) 0.044(5) 0.010(4) 0.010(4) 0.005(3)
C76 0.031(4) 0.030(4) 0.034(4) 0.002(3) 0.008(3) -0.001(3)
C81 0.033(4) 0.025(4) 0.018(4) -0.007(3) 0.012(3) -0.009(3)
C82 0.039(5) 0.031(4) 0.058(6) 0.007(4) 0.019(4) 0.001(4)
C83 0.038(5) 0.050(6) 0.063(6) -0.006(5) 0.018(4) -0.010(4)
C84 0.043(5) 0.057(6) 0.037(5) -0.014(4) 0.022(4) -0.021(4)
C85 0.052(5) 0.046(5) 0.032(5) 0.009(4) 0.007(4) -0.017(4)
C86 0.039(5) 0.038(5) 0.034(5) -0.006(4) 0.008(4) -0.010(3)
F1 0.040(3) 0.064(3) 0.072(4) 0.006(3) 0.009(2) -0.002(2)
F2 0.065(3) 0.083(4) 0.041(3) -0.011(3) 0.006(3) 0.021(3)
F3 0.046(3) 0.207(8) 0.063(4) 0.054(5) -0.011(3) -0.012(4)
F4 0.091(4) 0.060(4) 0.114(5) -0.038(4) 0.050(4) -0.029(3)
B1 0.034(5) 0.062(7) 0.034(6) -0.001(5) 0.004(4) 0.005(5)
Cl1S 0.087(2) 0.0562(16) 0.116(3) -0.0075(17) 0.0277(18) 0.0004(14)
Cl2S 0.123(3) 0.103(3) 0.081(2) -0.0262(19) -0.0031(19) -0.054(2)
C1S 0.074(7) 0.056(6) 0.041(5) 0.000(4) -0.003(5) -0.005(5)
Cl3S 0.100(3) 0.090(2) 0.145(3) -0.030(2) 0.017(2) -0.0069(19)
Cl4S 0.115(3) 0.098(3) 0.099(3) -0.022(2) -0.027(2) 0.025(2)
C2S 0.064(7) 0.057(7) 0.119(10) -0.011(7) -0.022(7) 0.012(5)
Cl5S 0.133(3) 0.115(3) 0.124(3) -0.003(2) -0.001(3) 0.008(2)
Cl6S 0.160(4) 0.218(6) 0.167(5) -0.083(4) -0.056(4) 0.044(4)

loop_
_atom_type_symbol
_atom_type_description
_atom_type_scat_dispersion_real
_atom_type_scat_dispersion_imag
_atom_type_scat_source
C C 0.0033 0.0016 'International Tables Vol C Tables 4.2.6.8 and 6.1.1.4'
H H 0.0000 0.0000 'International Tables Vol C Tables 4.2.6.8 and 6.1.1.4'
B B 0.0013 0.0007 'International Tables Vol C Tables 4.2.6.8 and 6.1.1.4'
O O 0.0106 0.0060 'International Tables Vol C Tables 4.2.6.8 and 6.1.1.4'
F F 0.0171 0.0103 'International Tables Vol C Tables 4.2.6.8 and 6.1.1.4'
P P 0.1023 0.0942 'International Tables Vol C Tables 4.2.6.8 and 6.1.1.4'
Cl Cl 0.1484 0.1585 'International Tables Vol C Tables 4.2.6.8 and 6.1.1.4'
Ru Ru -1.2594 0.8363 'International Tables Vol C Tables 4.2.6.8 and 6.1.1.4'
Ir Ir -1.4442 7.9887 'International Tables Vol C Tables 4.2.6.8 and 6.1.1.4'

loop_
_geom_angle_atom_site_label_1
_geom_angle_atom_site_label_2
_geom_angle_atom_site_label_3
_geom_angle
C2 Ir C1 96.1(3)
C2 Ir C5 172.6(3)
C1 Ir C5 91.1(3)
C2 Ir P3 89.66(19)
C1 Ir P3 91.36(19)
C5 Ir P3 89.05(18)
C2 Ir P1 90.39(19)
C1 Ir P1 91.48(19)
C5 Ir P1 90.53(18)
P3 Ir P1 177.14(6)
C2 Ir Ru 107.04(19)
C1 Ir Ru 156.81(18)
C5 Ir Ru 65.68(19)
P3 Ir Ru 89.20(4)
P1 Ir Ru 88.05(4)
C3 Ru C4 94.9(3)
C3 Ru O5 164.5(2)
C4 Ru O5 100.6(2)
C3 Ru P4 95.1(2)
C4 Ru P4 83.3(2)
O5 Ru P4 86.26(12)
C3 Ru P2 98.7(2)
C4 Ru P2 86.6(2)
O5 Ru P2 82.88(12)
P4 Ru P2 163.50(6)
C3 Ru Ir 95.6(2)
C4 Ru Ir 169.4(2)
O5 Ru Ir 68.97(11)
P4 Ru Ir 93.89(4)
P2 Ru Ir 93.76(4)
C21 P1 C11 104.0(3)
C21 P1 C7 105.1(3)
C11 P1 C7 105.5(3)
C21 P1 Ir 119.8(2)
C11 P1 Ir 109.4(2)
C7 P1 Ir 111.9(2)
C31 P2 C41 103.5(3)
C31 P2 C7 104.9(3)
C41 P2 C7 104.2(3)
C31 P2 Ru 124.8(2)
C41 P2 Ru 107.1(2)
C7 P2 Ru 110.5(2)
C51 P3 C61 103.8(3)
C51 P3 C8 105.2(3)
C61 P3 C8 103.6(3)
C51 P3 Ir 111.1(2)
C61 P3 Ir 118.1(2)
C8 P3 Ir 113.7(2)
C71 P4 C8 109.2(3)
C71 P4 C81 103.4(3)
C8 P4 C81 101.1(3)
C71 P4 Ru 118.0(2)
C8 P4 Ru 110.8(2)
C81 P4 Ru 112.8(2)
C5 O5 Ru 105.6(4)
O1 C1 Ir 173.5(6)
O2 C2 Ir 177.3(6)
O3 C3 Ru 177.1(6)
O4 C4 Ru 177.3(6)
O5 C5 C6 114.4(6)
O5 C5 Ir 119.7(5)
C6 C5 Ir 125.9(5)
P2 C7 P1 108.4(3)
P3 C8 P4 110.6(3)
C16 C11 C12 118.2(7)
C16 C11 P1 122.9(5)
C12 C11 P1 118.6(6)
C13 C12 C11 120.5(8)
C12 C13 C14 120.0(8)
C15 C14 C13 121.1(8)
C14 C15 C16 119.0(8)
C11 C16 C15 121.1(7)
C22 C21 C26 118.7(7)
C22 C21 P1 123.4(5)
C26 C21 P1 117.7(6)
C21 C22 C23 120.4(7)
C24 C23 C22 119.8(8)
C25 C24 C23 120.6(8)
C24 C25 C26 120.4(9)
C25 C26 C21 120.1(8)
C36 C31 C32 119.0(7)
C36 C31 P2 119.9(6)
C32 C31 P2 121.0(5)
C33 C32 C31 119.4(7)
C34 C33 C32 120.1(8)
C35 C34 C33 119.9(8)
C34 C35 C36 121.6(8)
C35 C36 C31 120.0(8)
C42 C41 C46 118.1(6)
C42 C41 P2 123.0(5)
C46 C41 P2 118.4(5)
C43 C42 C41 120.7(7)
C44 C43 C42 120.8(8)
C43 C44 C45 119.7(7)
C44 C45 C46 119.8(8)
C45 C46 C41 121.0(7)
C56 C51 C52 118.3(7)
C56 C51 P3 123.3(5)
C52 C51 P3 118.4(5)
C53 C52 C51 119.8(7)
C52 C53 C54 120.8(8)
C53 C54 C55 119.8(7)
C56 C55 C54 120.1(7)
C55 C56 C51 121.2(7)
C62 C61 C66 118.5(6)
C62 C61 P3 122.3(5)
C66 C61 P3 118.7(5)
C61 C62 C63 121.2(7)
C64 C63 C62 118.6(7)
C65 C64 C63 121.2(7)
C64 C65 C66 119.9(7)
C65 C66 C61 120.5(7)
C76 C71 C72 120.4(7)
C76 C71 P4 122.1(6)
C72 C71 P4 117.4(5)
C73 C72 C71 120.1(7)
C74 C73 C72 120.6(7)
C73 C74 C75 119.6(7)
C74 C75 C76 120.2(7)
C71 C76 C75 119.0(7)
C82 C81 C86 119.6(6)
C82 C81 P4 120.1(5)
C86 C81 P4 120.3(5)
C83 C82 C81 120.1(8)
C84 C83 C82 121.4(8)
C85 C84 C83 118.7(7)
C84 C85 C86 121.4(8)
C81 C86 C85 118.7(7)
F3 B1 F2 109.1(7)
F3 B1 F4 109.1(8)
F2 B1 F4 108.3(8)
F3 B1 F1 109.9(8)
F2 B1 F1 110.7(8)
F4 B1 F1 109.6(7)
F8 B2 F5 122.9(7)
F8 B2 F6 112.0(9)
F5 B2 F6 104.3(7)
F8 B2 F7 111.9(9)
F5 B2 F7 100.5(7)
F6 B2 F7 103.0(6)
F11 B3 F12 122.0(12)
F11 B3 F9 111.5(9)
F12 B3 F9 102.0(12)
F11 B3 F10 116.1(17)
F12 B3 F10 100.8(11)
F9 B3 F10 101.6(7)
Cl1S C1S Cl2S 110.5(5)
Cl4S C2S Cl3S 110.0(6)
Cl6S C3SA Cl5S 106.4(3)
Cl5S C3SB Cl6S 106.4(3)

loop_
_geom_bond_atom_site_label_1
_geom_bond_atom_site_label_2
_geom_bond_distance
Ir C2 1.954(6)
Ir C1 1.978(7)
Ir C5 2.060(6)
Ir P3 2.3628(16)
Ir P1 2.3707(17)
Ir Ru 2.8599(6)
Ru C3 1.860(7)
Ru C4 1.928(7)
Ru O5 2.137(4)
Ru P4 2.3973(18)
Ru P2 2.4005(18)
P1 C21 1.810(7)
P1 C11 1.815(7)
P1 C7 1.827(7)
P2 C31 1.809(7)
P2 C41 1.822(6)
P2 C7 1.826(7)
P3 C51 1.810(7)
P3 C61 1.814(6)
P3 C8 1.822(6)
P4 C71 1.820(7)
P4 C8 1.827(6)
P4 C81 1.839(6)
O1 C1 1.138(8)
O2 C2 1.132(7)
O3 C3 1.143(7)
O4 C4 1.126(8)
O5 C5 1.250(8)
C5 C6 1.509(9)
C11 C16 1.382(9)
C11 C12 1.398(10)
C12 C13 1.358(11)
C13 C14 1.379(12)
C14 C15 1.359(11)
C15 C16 1.383(10)
C21 C22 1.387(10)
C21 C26 1.397(10)
C22 C23 1.393(10)
C23 C24 1.386(12)
C24 C25 1.353(13)
C25 C26 1.397(12)
C31 C36 1.387(10)
C31 C32 1.405(10)
C32 C33 1.397(10)
C33 C34 1.378(12)
C34 C35 1.358(12)
C35 C36 1.371(11)
C41 C42 1.388(9)
C41 C46 1.397(9)
C42 C43 1.379(10)
C43 C44 1.375(11)
C44 C45 1.381(11)
C45 C46 1.387(10)
C51 C56 1.384(9)
C51 C52 1.407(9)
C52 C53 1.370(11)
C53 C54 1.373(11)
C54 C55 1.378(11)
C55 C56 1.363(10)
C61 C62 1.385(9)
C61 C66 1.399(9)
C62 C63 1.398(9)
C63 C64 1.385(10)
C64 C65 1.369(11)
C65 C66 1.387(9)
C71 C76 1.388(9)
C71 C72 1.390(10)
C72 C73 1.386(10)
C73 C74 1.378(10)
C74 C75 1.401(11)
C75 C76 1.407(10)
C81 C82 1.383(10)
C81 C86 1.386(10)
C82 C83 1.377(10)
C83 C84 1.369(11)
C84 C85 1.368(11)
C85 C86 1.405(10)
F1 B1 1.385(11)
F2 B1 1.373(10)
F3 B1 1.368(10)
F4 B1 1.374(11)
F5 B2 1.360(14)
F6 B2 1.371(10)
F7 B2 1.453(12)
F8 B2 1.312(13)
F9 B3 1.434(12)
F10 B3 1.436(18)
F11 B3 1.197(14)
F12 B3 1.37(2)
Cl1S C1S 1.748(9)
Cl2S C1S 1.749(9)
Cl3S C2S 1.770(12)
Cl4S C2S 1.744(12)
Cl5S C3SB 1.799(2)
Cl5S C3SA 1.799(2)
Cl6S C3SA 1.798(2)
Cl6S C3SB 1.799(2)

loop_
_geom_torsion_atom_site_label_1
_geom_torsion_atom_site_label_2
_geom_torsion_atom_site_label_3
_geom_torsion_atom_site_label_4
_geom_torsion
C2 Ir Ru C3 0.4(3)
C1 Ir Ru C3 -178.6(5)
C5 Ir Ru C3 179.1(3)
P3 Ir Ru C3 89.8(2)
P1 Ir Ru C3 -89.4(2)
C2 Ir Ru C4 -169.1(11)
C1 Ir Ru C4 11.9(12)
C5 Ir Ru C4 9.6(11)
P3 Ir Ru C4 -79.7(11)
P1 Ir Ru C4 101.1(11)
C2 Ir Ru O5 -179.6(2)
C1 Ir Ru O5 1.4(5)
C5 Ir Ru O5 -0.9(2)
P3 Ir Ru O5 -90.21(13)
P1 Ir Ru O5 90.58(13)
C2 Ir Ru P4 -95.1(2)
C1 Ir Ru P4 85.9(5)
C5 Ir Ru P4 83.6(2)
P3 Ir Ru P4 -5.73(6)
P1 Ir Ru P4 175.06(6)
C2 Ir Ru P2 99.5(2)
C1 Ir Ru P2 -79.5(5)
C5 Ir Ru P2 -81.8(2)
P3 Ir Ru P2 -171.10(6)
P1 Ir Ru P2 9.69(6)
C2 Ir P1 C21 -21.6(3)
C1 Ir P1 C21 -117.7(3)
C5 Ir P1 C21 151.1(3)
P3 Ir P1 C21 69.5(12)
Ru Ir P1 C21 85.5(3)
C2 Ir P1 C11 98.2(3)
C1 Ir P1 C11 2.0(3)
C5 Ir P1 C11 -89.2(3)
P3 Ir P1 C11 -170.8(11)
Ru Ir P1 C11 -154.8(2)
C2 Ir P1 C7 -145.2(3)
C1 Ir P1 C7 118.6(3)
C5 Ir P1 C7 27.4(3)
P3 Ir P1 C7 -54.2(12)
Ru Ir P1 C7 -38.2(3)
C3 Ru P2 C31 -12.2(3)
C4 Ru P2 C31 82.2(3)
O5 Ru P2 C31 -176.7(3)
P4 Ru P2 C31 134.1(3)
Ir Ru P2 C31 -108.5(3)
C3 Ru P2 C41 -133.0(3)
C4 Ru P2 C41 -38.6(3)
O5 Ru P2 C41 62.6(3)
P4 Ru P2 C41 13.3(4)
Ir Ru P2 C41 130.8(2)
C3 Ru P2 C7 114.2(3)
C4 Ru P2 C7 -151.4(3)
O5 Ru P2 C7 -50.3(3)
P4 Ru P2 C7 -99.5(3)
Ir Ru P2 C7 18.0(2)
C2 Ir P3 C51 -102.6(3)
C1 Ir P3 C51 -6.5(3)
C5 Ir P3 C51 84.7(3)
P1 Ir P3 C51 166.3(11)
Ru Ir P3 C51 150.4(2)
C2 Ir P3 C61 17.2(3)
C1 Ir P3 C61 113.3(3)
C5 Ir P3 C61 -155.5(3)
P1 Ir P3 C61 -73.9(12)
Ru Ir P3 C61 -89.9(2)
C2 Ir P3 C8 138.9(3)
C1 Ir P3 C8 -125.0(3)
C5 Ir P3 C8 -33.8(3)
P1 Ir P3 C8 47.8(12)
Ru Ir P3 C8 31.9(2)
C3 Ru P4 C71 11.5(3)
C4 Ru P4 C71 -82.8(3)
O5 Ru P4 C71 176.0(3)
P2 Ru P4 C71 -135.1(3)
Ir Ru P4 C71 107.4(3)
C3 Ru P4 C8 -115.4(3)
C4 Ru P4 C8 150.3(3)
O5 Ru P4 C8 49.1(2)
P2 Ru P4 C8 98.0(3)
Ir Ru P4 C8 -19.5(2)
C3 Ru P4 C81 132.0(3)
C4 Ru P4 C81 37.7(3)
O5 Ru P4 C81 -63.4(3)
P2 Ru P4 C81 -14.6(4)
Ir Ru P4 C81 -132.0(2)
C3 Ru O5 C5 1.3(10)
C4 Ru O5 C5 -176.7(4)
P4 Ru O5 C5 -94.2(4)
P2 Ru O5 C5 98.2(4)
Ir Ru O5 C5 1.4(4)
C2 Ir C1 O1 -175(5)
C5 Ir C1 O1 6(5)
P3 Ir C1 O1 95(5)
P1 Ir C1 O1 -85(5)
Ru Ir C1 O1 4(6)
C1 Ir C2 O2 -48(13)
C5 Ir C2 O2 123(13)
P3 Ir C2 O2 43(13)
P1 Ir C2 O2 -139(13)
Ru Ir C2 O2 132(13)
C4 Ru C3 O3 156(12)
O5 Ru C3 O3 -22(12)
P4 Ru C3 O3 73(12)
P2 Ru C3 O3 -116(12)
Ir Ru C3 O3 -22(12)
C3 Ru C4 O4 -74(14)
O5 Ru C4 O4 106(14)
P4 Ru C4 O4 21(14)
P2 Ru C4 O4 -172(100)
Ir Ru C4 O4 96(14)
Ru O5 C5 C6 178.5(5)
Ru O5 C5 Ir -2.1(5)
C2 Ir C5 O5 11(2)
C1 Ir C5 O5 -177.5(5)
P3 Ir C5 O5 91.2(5)
P1 Ir C5 O5 -86.0(5)
Ru Ir C5 O5 1.6(4)
C2 Ir C5 C6 -169.4(18)
C1 Ir C5 C6 1.9(6)
P3 Ir C5 C6 -89.4(6)
P1 Ir C5 C6 93.4(6)
Ru Ir C5 C6 -179.0(6)
C31 P2 C7 P1 89.2(4)
C41 P2 C7 P1 -162.4(3)
Ru P2 C7 P1 -47.7(4)
C21 P1 C7 P2 -71.7(4)
C11 P1 C7 P2 178.8(4)
Ir P1 C7 P2 59.9(4)
C51 P3 C8 P4 -175.3(3)
C61 P3 C8 P4 76.0(4)
Ir P3 C8 P4 -53.5(4)
C71 P4 C8 P3 -86.2(4)
C81 P4 C8 P3 165.3(3)
Ru P4 C8 P3 45.4(3)
C21 P1 C11 C16 -130.6(6)
C7 P1 C11 C16 -20.3(7)
Ir P1 C11 C16 100.3(6)
C21 P1 C11 C12 55.9(7)
C7 P1 C11 C12 166.3(6)
Ir P1 C11 C12 -73.1(7)
C16 C11 C12 C13 -0.1(12)
P1 C11 C12 C13 173.7(7)
C11 C12 C13 C14 1.5(14)
C12 C13 C14 C15 -1.2(15)
C13 C14 C15 C16 -0.5(14)
C12 C11 C16 C15 -1.7(11)
P1 C11 C16 C15 -175.1(6)
C14 C15 C16 C11 1.9(12)
C11 P1 C21 C22 -147.5(6)
C7 P1 C21 C22 101.8(6)
Ir P1 C21 C22 -25.1(7)
C11 P1 C21 C26 36.9(7)
C7 P1 C21 C26 -73.8(6)
Ir P1 C21 C26 159.3(5)
C26 C21 C22 C23 -0.6(10)
P1 C21 C22 C23 -176.1(6)
C21 C22 C23 C24 -0.2(11)
C22 C23 C24 C25 1.4(14)
C23 C24 C25 C26 -1.6(15)
C24 C25 C26 C21 0.7(15)
C22 C21 C26 C25 0.3(12)
P1 C21 C26 C25 176.1(7)
C41 P2 C31 C36 -67.5(7)
C7 P2 C31 C36 41.4(7)
Ru P2 C31 C36 170.2(5)
C41 P2 C31 C32 112.3(6)
C7 P2 C31 C32 -138.8(6)
Ru P2 C31 C32 -10.1(7)
C36 C31 C32 C33 -1.4(11)
P2 C31 C32 C33 178.9(5)
C31 C32 C33 C34 -0.7(11)
C32 C33 C34 C35 2.3(13)
C33 C34 C35 C36 -1.8(15)
C34 C35 C36 C31 -0.3(15)
C32 C31 C36 C35 1.9(12)
P2 C31 C36 C35 -178.4(7)
C31 P2 C41 C42 147.9(6)
C7 P2 C41 C42 38.4(6)
Ru P2 C41 C42 -78.7(6)
C31 P2 C41 C46 -40.9(6)
C7 P2 C41 C46 -150.4(6)
Ru P2 C41 C46 92.5(5)
C46 C41 C42 C43 0.4(10)
P2 C41 C42 C43 171.6(6)
C41 C42 C43 C44 -0.9(12)
C42 C43 C44 C45 1.3(13)
C43 C44 C45 C46 -1.1(13)
C44 C45 C46 C41 0.6(12)
C42 C41 C46 C45 -0.2(11)
P2 C41 C46 C45 -171.8(6)
C61 P3 C51 C56 123.0(6)
C8 P3 C51 C56 14.5(6)
Ir P3 C51 C56 -109.0(6)
C61 P3 C51 C52 -56.5(6)
C8 P3 C51 C52 -165.1(5)
Ir P3 C51 C52 71.4(6)
C56 C51 C52 C53 -1.0(11)
P3 C51 C52 C53 178.6(6)
C51 C52 C53 C54 0.0(12)
C52 C53 C54 C55 1.1(13)
C53 C54 C55 C56 -1.2(12)
C54 C55 C56 C51 0.2(12)
C52 C51 C56 C55 0.9(10)
P3 C51 C56 C55 -178.6(6)
C51 P3 C61 C62 157.7(5)
C8 P3 C61 C62 -92.6(6)
Ir P3 C61 C62 34.1(6)
C51 P3 C61 C66 -29.8(6)
C8 P3 C61 C66 80.0(6)
Ir P3 C61 C66 -153.3(4)
C66 C61 C62 C63 0.9(10)
P3 C61 C62 C63 173.5(5)
C61 C62 C63 C64 -0.9(10)
C62 C63 C64 C65 0.3(11)
C63 C64 C65 C66 0.2(12)
C64 C65 C66 C61 -0.1(11)
C62 C61 C66 C65 -0.4(10)
P3 C61 C66 C65 -173.2(6)
C8 P4 C71 C76 -17.5(7)
C81 P4 C71 C76 89.5(6)
Ru P4 C71 C76 -145.2(5)
C8 P4 C71 C72 166.1(5)
C81 P4 C71 C72 -86.9(6)
Ru P4 C71 C72 38.5(6)
C76 C71 C72 C73 2.6(10)
P4 C71 C72 C73 179.0(5)
C71 C72 C73 C74 -0.1(11)
C72 C73 C74 C75 -1.0(11)
C73 C74 C75 C76 -0.3(11)
C72 C71 C76 C75 -3.8(10)
P4 C71 C76 C75 179.9(5)
C74 C75 C76 C71 2.7(10)
C71 P4 C81 C82 168.4(6)
C8 P4 C81 C82 -78.5(6)
Ru P4 C81 C82 39.8(6)
C71 P4 C81 C86 -10.5(6)
C8 P4 C81 C86 102.5(6)
Ru P4 C81 C86 -139.1(5)
C86 C81 C82 C83 -1.2(11)
P4 C81 C82 C83 179.8(6)
C81 C82 C83 C84 1.9(13)
C82 C83 C84 C85 -2.3(13)
C83 C84 C85 C86 2.1(12)
C82 C81 C86 C85 0.9(10)
P4 C81 C86 C85 179.9(5)
C84 C85 C86 C81 -1.4(11)
